data_4320233
loop_
_publ_author_name
'Thomas S. Barnard'
'Mark R. Mason'

_publ_contact_author
;
     Professor Mark R. Mason
     Department of Chemistry
     University of Toledo
     Toledo, OH 43606, USA
;
_publ_contact_author_email mmason5@uoft02.utoledo.edu
_publ_contact_author_fax '(419) 530-4033'
_publ_contact_author_phone '(419) 530-1532'
_publ_section_title
;
 Hindered Axial-Equatorial Carbonyl Exchange in an Fe(CO)4(PR3) Complex of
 a Rigid Bicyclic Phosphine
;
_journal_name_full 'Inorganic Chemistry'
_journal_page_first 5001
_journal_page_last 5009
_journal_paper_doi 10.1021/ic001372b
_journal_volume 40
_journal_year 2001
_chemical_formula_moiety 'C31 H24 Fe N3 O4 P'
_chemical_formula_sum 'C31 H24 Fe N3 O4 P'
_chemical_formula_weight 589.35
_chemical_name_systematic
; 
 Fe(CO)4[P(C9H8N)3]
;
_space_group_IT_number 61
_symmetry_cell_setting orthorhombic
_symmetry_space_group_name_Hall '-P 2bc 2ac'
_symmetry_space_group_name_H-M 'P c a b'
_atom_sites_solution_hydrogens geom
_atom_sites_solution_primary direct
_atom_sites_solution_secondary difmap
_audit_creation_method SHELXL-97
_cell_angle_alpha 90.00
_cell_angle_beta 90.00
_cell_angle_gamma 90.00
_cell_formula_units_Z 8
_cell_length_a 8.7425(7)
_cell_length_b 18.0742(13)
_cell_length_c 35.872(3)
_cell_measurement_reflns_used 8192
_cell_measurement_temperature 293(2)
_cell_measurement_theta_max 21.52
_cell_measurement_theta_min 2.65
_cell_volume 5668.3(8)
_computing_cell_refinement 'Siemens SAINT'
_computing_data_collection 'Siemens SMART'
_computing_data_reduction 'Siemens SAINT'
_computing_molecular_graphics 'Siemens SHELXTL'
_computing_publication_material 'Siemens SHELXTL and the Toledo cifomatic'
_computing_structure_refinement 'SHELXL-97 (Sheldrick, 1997)'
_computing_structure_solution 'SHELXS-97 (Sheldrick, 1990)'
_diffrn_ambient_temperature 293(2)
_diffrn_measured_fraction_theta_full 0.939
_diffrn_measured_fraction_theta_max 0.939
_diffrn_measurement_device_type 'Siemens CCD Diffractometer'
_diffrn_measurement_method '\w scans'
_diffrn_radiation_monochromator graphite
_diffrn_radiation_source 'Sealed Tube'
_diffrn_radiation_type MoK\a
_diffrn_radiation_wavelength 0.71073
_diffrn_reflns_av_R_equivalents 0.0581
_diffrn_reflns_av_sigmaI/netI 0.0529
_diffrn_reflns_limit_h_max 12
_diffrn_reflns_limit_h_min -6
_diffrn_reflns_limit_k_max 24
_diffrn_reflns_limit_k_min -22
_diffrn_reflns_limit_l_max 49
_diffrn_reflns_limit_l_min -48
_diffrn_reflns_number 37447
_diffrn_reflns_theta_full 29.71
_diffrn_reflns_theta_max 29.71
_diffrn_reflns_theta_min 2.54
_diffrn_standards_interval_time 'before and after data collection'
_diffrn_standards_number '100 frames'
_exptl_absorpt_coefficient_mu 0.630
_exptl_absorpt_correction_T_max 0.991571
_exptl_absorpt_correction_T_min 0.853452
_exptl_absorpt_correction_type SADABS
_exptl_crystal_colour yellow
_exptl_crystal_density_diffrn 1.381
_exptl_crystal_density_meas ?
_exptl_crystal_density_method 'not measured'
_exptl_crystal_description chunk
_exptl_crystal_F_000 2432
_exptl_crystal_size_max 0.4
_exptl_crystal_size_mid 0.3
_exptl_crystal_size_min 0.3
_refine_diff_density_max 0.321
_refine_diff_density_min -0.347
_refine_diff_density_rms 0.046
_refine_ls_extinction_method SHELXL
_refine_ls_goodness_of_fit_ref 1.013
_refine_ls_hydrogen_treatment mixed
_refine_ls_matrix_type full
_refine_ls_number_parameters 506
_refine_ls_number_reflns 7544
_refine_ls_number_restraints 7
_refine_ls_restrained_S_all 1.014
_refine_ls_R_factor_all 0.1137
_refine_ls_R_factor_gt 0.0533
_refine_ls_shift/su_max 0.031
_refine_ls_shift/su_mean 0.001
_refine_ls_structure_factor_coef Fsqd
_refine_ls_weighting_details 'calc w=1/[\s^2^(Fo^2^)+(0.0324P)^2^+3.4320P] where P=(Fo^2^+2Fc^2^)/3'
_refine_ls_weighting_scheme calc
_refine_ls_wR_factor_gt 0.0944
_refine_ls_wR_factor_ref 0.1105
_reflns_number_gt 4326
_reflns_number_total 7544
_reflns_threshold_expression >2sigma(I)
_cod_data_source_file ic001372b_3.cif
_cod_data_source_block 9
_cod_depositor_comments
;
The following automatic conversions were performed:

'_symmetry_cell_setting' value 'Orthorhombic' changed to
'orthorhombic' according to the built-in table from CIF Core
dictionary named 'cif_core.dic' version 2.4.1 from 2010-06-29.

Automatic conversion script
Id: cif_fix_values 1646 2011-03-28 12:23:43Z adriana 

The following automatic conversions were performed:

'_exptl_crystal_density_meas' value 'not measured' was changed to '?'
- the value is perceived as not measured.

Automatic conversion script
Id: cif_fix_values 3008 2015-01-20 13:52:24Z robertas 
;
_cod_original_cell_volume 5668.2(7)
_cod_database_code 4320233

loop_
_symmetry_equiv_pos_as_xyz
'x, y, z'
'-x, -y+1/2, z+1/2'
'x+1/2, -y, -z+1/2'
'-x+1/2, y+1/2, -z'
'-x, -y, -z'
'x, y-1/2, -z-1/2'
'-x-1/2, y, z-1/2'
'x-1/2, -y-1/2, z'

loop_
_atom_site_label
_atom_site_type_symbol
_atom_site_fract_x
_atom_site_fract_y
_atom_site_fract_z
_atom_site_U_iso_or_equiv
_atom_site_adp_type
_atom_site_occupancy
_atom_site_symmetry_multiplicity
_atom_site_calc_flag
_atom_site_refinement_flags
_atom_site_disorder_assembly
_atom_site_disorder_group
Fe1 Fe 0.01978(5) 0.58819(2) 0.111655(10) 0.04576(12) Uani 1 1 d . A .
P1 P 0.23915(8) 0.53323(4) 0.122879(17) 0.04280(17) Uani 1 1 d . . .
O1 O -0.2609(3) 0.67440(13) 0.10230(7) 0.0800(7) Uani 1 1 d . A .
O2 O 0.1188(4) 0.71334(12) 0.15785(7) 0.0988(9) Uani 1 1 d . A .
O3 O -0.1533(3) 0.46253(13) 0.14145(6) 0.0801(7) Uani 1 1 d . A .
O4 O 0.0511(3) 0.58375(13) 0.03046(5) 0.0777(7) Uani 1 1 d . A .
N1 N 0.3344(3) 0.56247(12) 0.16133(5) 0.0483(6) Uani 1 1 d . A .
N2 N 0.2367(3) 0.44074(11) 0.13132(5) 0.0482(5) Uani 1 1 d . A .
N3A N 0.3808(5) 0.5327(2) 0.08972(11) 0.0421(8) Uani 0.82 1 d P A 1
N3B N 0.355(2) 0.5660(8) 0.0903(5) 0.040(4) Uani 0.18 1 d PD A 2
C1 C -0.1533(4) 0.63978(16) 0.10557(8) 0.0564(7) Uani 1 1 d . . .
C2 C 0.0845(4) 0.66439(17) 0.13985(8) 0.0625(8) Uani 1 1 d . . .
C3 C -0.0844(3) 0.51071(17) 0.13030(8) 0.0536(7) Uani 1 1 d . . .
C4 C 0.0445(3) 0.58519(15) 0.06208(8) 0.0547(7) Uani 1 1 d . . .
C11 C 0.4893(4) 0.58316(17) 0.16317(8) 0.0570(7) Uani 1 1 d . . .
H11 H 0.548(3) 0.5819(14) 0.1404(8) 0.057(8) Uiso 1 1 d . . .
C12 C 0.5274(4) 0.60401(16) 0.19777(8) 0.0591(8) Uani 1 1 d . A .
C13 C 0.3935(4) 0.59579(15) 0.22048(7) 0.0528(7) Uani 1 1 d . . .
C14 C 0.3653(5) 0.60647(18) 0.25878(8) 0.0661(9) Uani 1 1 d . A .
H14 H 0.445(4) 0.6235(17) 0.2738(9) 0.081(10) Uiso 1 1 d . . .
C15 C 0.2221(5) 0.59101(19) 0.27239(9) 0.0724(10) Uani 1 1 d . . .
H15 H 0.206(4) 0.5954(17) 0.2987(10) 0.090(11) Uiso 1 1 d . . .
C16 C 0.1078(5) 0.56494(19) 0.24955(8) 0.0678(9) Uani 1 1 d . A .
H16 H 0.010(3) 0.5538(15) 0.2585(8) 0.060(9) Uiso 1 1 d . . .
C17 C 0.1324(4) 0.55300(18) 0.21187(8) 0.0608(8) Uani 1 1 d . . .
H17 H 0.061(3) 0.5335(14) 0.1980(7) 0.050(8) Uiso 1 1 d . . .
C18 C 0.2752(3) 0.56992(14) 0.19784(7) 0.0474(7) Uani 1 1 d . A .
C19 C 0.6821(6) 0.6299(4) 0.21090(15) 0.0945(14) Uani 1 1 d . . .
H19C H 0.666(5) 0.672(2) 0.2241(12) 0.115(18) Uiso 1 1 d . . .
H19B H 0.712(6) 0.601(3) 0.2300(14) 0.135(19) Uiso 1 1 d . . .
H19A H 0.746(6) 0.638(3) 0.1924(14) 0.14(2) Uiso 1 1 d . . .
C21 C 0.3083(4) 0.40387(18) 0.16189(8) 0.0595(8) Uani 1 1 d . . .
H21 H 0.364(3) 0.4329(15) 0.1800(8) 0.065(9) Uiso 1 1 d . . .
C22 C 0.2892(4) 0.33156(18) 0.15903(9) 0.0702(9) Uani 1 1 d . A .
C23 C 0.2068(4) 0.31686(15) 0.12509(8) 0.0587(8) Uani 1 1 d . . .
C24 C 0.1551(5) 0.2525(2) 0.10816(11) 0.0879(12) Uani 1 1 d . A .
H24 H 0.189(5) 0.204(2) 0.1220(11) 0.130(15) Uiso 1 1 d . . .
C25 C 0.0790(5) 0.2584(2) 0.07433(11) 0.0950(14) Uani 1 1 d . . .
H25 H 0.048(4) 0.214(2) 0.0621(10) 0.103(12) Uiso 1 1 d . . .
C26 C 0.0560(5) 0.3254(2) 0.05775(10) 0.0794(11) Uani 1 1 d . A .
H26 H 0.001(4) 0.3297(18) 0.0330(10) 0.097(12) Uiso 1 1 d . . .
C27 C 0.1037(4) 0.39089(18) 0.07458(9) 0.0625(8) Uani 1 1 d . . .
H27 H 0.089(3) 0.4377(16) 0.0646(8) 0.065(9) Uiso 1 1 d . . .
C28 C 0.1762(3) 0.38533(15) 0.10822(7) 0.0516(7) Uani 1 1 d . A .
C29 C 0.3477(9) 0.2737(3) 0.18576(17) 0.1103(19) Uani 1 1 d . . .
H29B H 0.406(5) 0.296(2) 0.2027(12) 0.104(16) Uiso 1 1 d . . .
H29A H 0.394(4) 0.236(2) 0.1698(10) 0.093(14) Uiso 1 1 d . . .
H29C H 0.264(5) 0.252(3) 0.1957(13) 0.14(2) Uiso 1 1 d . . .
C31A C 0.4830(7) 0.4725(4) 0.0825(2) 0.0493(14) Uani 0.82 1 d P A 1
H31A H 0.4791 0.4271 0.0946 0.059 Uiso 0.82 1 calc PR A 1
C31B C 0.351(2) 0.6351(9) 0.0720(5) 0.038(4) Uani 0.18 1 d PD A 2
H31B H 0.2817 0.6728 0.0768 0.045 Uiso 0.18 1 calc PR A 2
C32A C 0.5841(4) 0.4900(2) 0.05632(9) 0.0486(8) Uani 0.82 1 d P A 1
C32B C 0.4626(15) 0.6380(9) 0.0471(4) 0.053(5) Uani 0.18 1 d PD A 2
C33 C 0.5514(3) 0.56636(15) 0.04552(7) 0.0457(6) Uani 1 1 d D . .
C34A C 0.6243(4) 0.6120(2) 0.01989(9) 0.0580(9) Uani 0.82 1 d P A 1
H34A H 0.7061 0.5949 0.0057 0.070 Uiso 0.82 1 calc PR A 1
C34B C 0.6705(17) 0.5472(11) 0.0252(4) 0.066(5) Uani 0.18 1 d PD A 2
H34B H 0.7110 0.5790 0.0073 0.079 Uiso 0.18 1 calc PR A 2
C35A C 0.5710(6) 0.6834(3) 0.01623(13) 0.0636(13) Uani 0.82 1 d P A 1
H35A H 0.6163 0.7150 -0.0010 0.076 Uiso 0.82 1 calc PR A 1
C35B C 0.731(3) 0.4794(11) 0.0314(7) 0.071(7) Uani 0.18 1 d PD A 2
H35B H 0.8148 0.4620 0.0179 0.085 Uiso 0.18 1 calc PR A 2
C36A C 0.4497(6) 0.7089(3) 0.03813(13) 0.0601(12) Uani 0.82 1 d P A 1
H36A H 0.4167 0.7575 0.0355 0.072 Uiso 0.82 1 calc PR A 1
C36B C 0.661(2) 0.4366(13) 0.0597(6) 0.064(6) Uani 0.18 1 d PD A 2
H36B H 0.6999 0.3895 0.0639 0.077 Uiso 0.18 1 calc PR A 2
C37A C 0.3779(6) 0.6630(2) 0.06365(14) 0.0508(11) Uani 0.82 1 d P A 1
H37A H 0.2977 0.6801 0.0783 0.061 Uiso 0.82 1 calc PR A 1
C37B C 0.539(3) 0.4582(16) 0.0816(10) 0.047(7) Uani 0.18 1 d PD A 2
H37B H 0.5014 0.4276 0.1003 0.057 Uiso 0.18 1 calc PR A 2
C38A C 0.4293(4) 0.5913(2) 0.06656(8) 0.0423(7) Uani 0.82 1 d P A 1
C38B C 0.474(2) 0.5261(10) 0.0750(4) 0.044(4) Uani 0.18 1 d PD A 2
C39A C 0.7082(6) 0.4421(3) 0.04085(16) 0.0621(14) Uani 0.82 1 d P A 1
H39C H 0.7046 0.3944 0.0526 0.093 Uiso 0.82 1 calc PR A 1
H39B H 0.8057 0.4646 0.0455 0.093 Uiso 0.82 1 calc PR A 1
H39A H 0.6938 0.4364 0.0145 0.093 Uiso 0.82 1 calc PR A 1
C39B C 0.497(3) 0.7055(16) 0.0238(6) 0.067(8) Uani 0.18 1 d P A 2
H39F H 0.4279 0.7446 0.0303 0.101 Uiso 0.18 1 calc PR A 2
H39E H 0.4856 0.6936 -0.0021 0.101 Uiso 0.18 1 calc PR A 2
H39D H 0.6004 0.7213 0.0284 0.101 Uiso 0.18 1 calc PR A 2

loop_
_atom_site_aniso_label
_atom_site_aniso_U_11
_atom_site_aniso_U_22
_atom_site_aniso_U_33
_atom_site_aniso_U_23
_atom_site_aniso_U_13
_atom_site_aniso_U_12
Fe1 0.0546(2) 0.0436(2) 0.03901(19) 0.00075(16) 0.00138(18) -0.00066(19)
P1 0.0487(4) 0.0475(4) 0.0322(3) 0.0019(3) 0.0039(3) -0.0065(3)
O1 0.0727(16) 0.0768(15) 0.0904(17) -0.0075(12) -0.0071(14) 0.0190(14)
O2 0.152(3) 0.0546(14) 0.0902(17) -0.0195(12) -0.0204(17) -0.0137(16)
O3 0.0833(18) 0.0782(16) 0.0789(15) 0.0125(12) 0.0208(13) -0.0244(14)
O4 0.0903(17) 0.1045(18) 0.0385(11) 0.0030(11) 0.0009(11) 0.0039(14)
N1 0.0512(15) 0.0599(14) 0.0337(11) -0.0004(10) 0.0008(10) -0.0104(12)
N2 0.0583(15) 0.0456(11) 0.0408(11) 0.0001(9) -0.0013(11) 0.0029(12)
N3A 0.047(2) 0.042(2) 0.0366(16) 0.0010(19) 0.0129(16) 0.003(2)
N3B 0.045(9) 0.031(9) 0.044(8) -0.014(8) 0.008(7) 0.016(8)
C1 0.064(2) 0.0538(17) 0.0519(17) -0.0014(13) -0.0010(15) 0.0025(16)
C2 0.080(2) 0.0498(17) 0.0574(17) 0.0018(14) -0.0064(16) 0.0018(17)
C3 0.0552(19) 0.0606(18) 0.0451(15) -0.0004(13) 0.0052(14) 0.0027(15)
C4 0.0573(18) 0.0564(17) 0.0505(16) 0.0039(14) 0.0000(14) 0.0042(15)
C11 0.0511(19) 0.0668(19) 0.0531(16) 0.0005(14) -0.0019(15) -0.0055(16)
C12 0.0555(19) 0.0642(19) 0.0575(17) 0.0005(14) -0.0105(15) -0.0068(16)
C13 0.066(2) 0.0481(16) 0.0444(14) -0.0036(12) -0.0078(14) 0.0013(15)
C14 0.085(3) 0.066(2) 0.0469(17) -0.0138(15) -0.0157(18) 0.008(2)
C15 0.099(3) 0.079(2) 0.0385(16) -0.0048(15) 0.0026(18) 0.009(2)
C16 0.078(3) 0.082(2) 0.0433(16) -0.0027(15) 0.0103(17) -0.005(2)
C17 0.068(2) 0.077(2) 0.0372(15) -0.0057(14) 0.0033(15) -0.0158(18)
C18 0.0573(18) 0.0511(15) 0.0337(12) 0.0021(11) -0.0014(12) -0.0017(14)
C19 0.074(3) 0.134(5) 0.075(3) -0.007(3) -0.019(2) -0.023(3)
C21 0.068(2) 0.064(2) 0.0466(16) 0.0025(14) -0.0052(15) -0.0015(17)
C22 0.089(3) 0.062(2) 0.0597(18) 0.0121(15) -0.0059(18) 0.0017(18)
C23 0.071(2) 0.0494(16) 0.0554(16) 0.0036(14) -0.0058(15) -0.0019(15)
C24 0.117(3) 0.053(2) 0.094(3) 0.000(2) -0.022(3) -0.005(2)
C25 0.130(4) 0.062(2) 0.093(3) -0.020(2) -0.034(3) 0.000(2)
C26 0.098(3) 0.071(2) 0.070(2) -0.0193(18) -0.026(2) 0.009(2)
C27 0.076(2) 0.0549(19) 0.0565(17) -0.0056(15) -0.0138(16) 0.0107(17)
C28 0.0563(18) 0.0557(16) 0.0429(14) -0.0050(13) 0.0005(13) 0.0025(14)
C29 0.162(6) 0.081(3) 0.088(3) 0.025(3) -0.040(4) 0.008(4)
C31A 0.050(4) 0.047(4) 0.051(2) -0.004(2) 0.006(3) 0.004(3)
C31B 0.035(10) 0.023(10) 0.054(11) 0.015(8) -0.003(8) -0.002(8)
C32A 0.046(2) 0.054(2) 0.0452(19) -0.0102(17) -0.0001(16) 0.0021(19)
C32B 0.028(9) 0.098(14) 0.034(7) 0.021(9) -0.006(7) -0.030(10)
C33 0.0411(16) 0.0603(17) 0.0358(13) 0.0002(12) -0.0037(12) -0.0054(13)
C34A 0.048(2) 0.083(3) 0.0428(19) 0.0076(19) 0.0040(16) -0.004(2)
C34B 0.068(12) 0.100(16) 0.029(7) -0.014(9) 0.013(8) -0.040(12)
C35A 0.055(3) 0.083(4) 0.053(3) 0.022(2) 0.003(2) -0.017(3)
C35B 0.083(16) 0.060(15) 0.069(16) -0.026(12) 0.009(12) -0.017(15)
C36A 0.058(3) 0.059(3) 0.064(3) 0.018(3) 0.005(2) -0.001(2)
C36B 0.052(14) 0.053(11) 0.086(16) -0.021(12) 0.017(11) 0.000(10)
C37A 0.049(3) 0.047(3) 0.056(3) 0.010(2) 0.003(2) -0.004(2)
C37B 0.05(2) 0.044(13) 0.046(11) 0.003(9) 0.008(13) 0.008(11)
C38A 0.043(2) 0.050(2) 0.0343(17) 0.0018(17) 0.0018(15) -0.006(2)
C38B 0.060(12) 0.035(10) 0.038(8) -0.013(7) -0.009(9) -0.012(9)
C39A 0.049(3) 0.067(4) 0.070(4) -0.015(3) 0.010(2) 0.004(3)
C39B 0.059(18) 0.091(18) 0.051(13) 0.017(12) 0.048(11) -0.009(13)

loop_
_atom_type_symbol
_atom_type_description
_atom_type_scat_dispersion_real
_atom_type_scat_dispersion_imag
_atom_type_scat_source
C C 0.0033 0.0016 'International Tables Vol C Tables 4.2.6.8 and 6.1.1.4'
H H 0.0000 0.0000 'International Tables Vol C Tables 4.2.6.8 and 6.1.1.4'
N N 0.0061 0.0033 'International Tables Vol C Tables 4.2.6.8 and 6.1.1.4'
O O 0.0106 0.0060 'International Tables Vol C Tables 4.2.6.8 and 6.1.1.4'
P P 0.1023 0.0942 'International Tables Vol C Tables 4.2.6.8 and 6.1.1.4'
Fe Fe 0.3463 0.8444 'International Tables Vol C Tables 4.2.6.8 and 6.1.1.4'

loop_
_geom_angle_atom_site_label_1
_geom_angle_atom_site_label_2
_geom_angle_atom_site_label_3
_geom_angle
_geom_angle_site_symmetry_1
_geom_angle_site_symmetry_3
_geom_angle_publ_flag
C1 Fe1 C4 89.80(13) . . ?
C1 Fe1 C3 91.32(13) . . ?
C4 Fe1 C3 113.97(13) . . ?
C1 Fe1 C2 86.30(14) . . ?
C4 Fe1 C2 122.88(13) . . ?
C3 Fe1 C2 123.07(13) . . ?
C1 Fe1 P1 174.48(10) . . ?
C4 Fe1 P1 93.62(10) . . ?
C3 Fe1 P1 91.25(10) . . ?
C2 Fe1 P1 88.20(11) . . ?
N3B P1 N1 99.5(7) . . ?
N3B P1 N2 119.1(4) . . ?
N1 P1 N2 99.66(11) . . ?
N1 P1 N3A 102.18(17) . . ?
N2 P1 N3A 97.32(15) . . ?
N3B P1 Fe1 103.9(6) . . ?
N1 P1 Fe1 115.91(9) . . ?
N2 P1 Fe1 117.81(9) . . ?
N3A P1 Fe1 120.32(14) . . ?
C11 N1 C18 106.5(2) . . ?
C11 N1 P1 126.45(19) . . ?
C18 N1 P1 127.07(19) . . ?
C28 N2 C21 106.6(2) . . ?
C28 N2 P1 126.98(18) . . ?
C21 N2 P1 126.2(2) . . ?
C38A N3A C31A 106.0(4) . . ?
C38A N3A P1 128.4(3) . . ?
C31A N3A P1 125.4(4) . . ?
C38B N3B C31B 107.0(17) . . ?
C38B N3B P1 123.7(12) . . ?
C31B N3B P1 129.2(13) . . ?
O1 C1 Fe1 177.8(3) . . ?
O2 C2 Fe1 177.0(3) . . ?
O3 C3 Fe1 178.1(3) . . ?
O4 C4 Fe1 176.0(3) . . ?
C12 C11 N1 111.0(3) . . ?
C11 C12 C13 107.1(3) . . ?
C11 C12 C19 126.9(4) . . ?
C13 C12 C19 126.0(3) . . ?
C18 C13 C14 118.9(3) . . ?
C18 C13 C12 108.0(2) . . ?
C14 C13 C12 133.1(3) . . ?
C15 C14 C13 118.6(3) . . ?
C14 C15 C16 121.4(3) . . ?
C15 C16 C17 121.4(4) . . ?
C18 C17 C16 117.5(3) . . ?
C17 C18 C13 122.2(2) . . ?
C17 C18 N1 130.4(3) . . ?
C13 C18 N1 107.4(2) . . ?
C22 C21 N2 110.3(3) . . ?
C21 C22 C23 108.1(3) . . ?
C21 C22 C29 126.4(4) . . ?
C23 C22 C29 125.4(4) . . ?
C24 C23 C28 119.2(3) . . ?
C24 C23 C22 133.5(3) . . ?
C28 C23 C22 107.3(2) . . ?
C23 C24 C25 118.3(4) . . ?
C26 C25 C24 121.3(4) . . ?
C25 C26 C27 121.4(3) . . ?
C28 C27 C26 117.3(3) . . ?
C27 C28 C23 122.3(3) . . ?
C27 C28 N2 130.1(3) . . ?
C23 C28 N2 107.6(2) . . ?
C32A C31A N3A 111.2(5) . . ?
C32B C31B N3B 109.5(17) . . ?
C31A C32A C33 106.4(4) . . ?
C31A C32A C39A 127.4(5) . . ?
C33 C32A C39A 126.2(4) . . ?
C31B C32B C39B 123.7(16) . . ?
C31B C32B C33 111.7(12) . . ?
C39B C32B C33 124.7(13) . . ?
C38A C33 C34A 121.5(3) . . ?
C34B C33 C38B 129.7(12) . . ?
C38A C33 C32A 108.3(3) . . ?
C34A C33 C32A 130.2(3) . . ?
C34B C33 C32B 130.6(10) . . ?
C38B C33 C32B 99.5(10) . . ?
C35A C34A C33 117.6(4) . . ?
C33 C34B C35B 117.2(17) . . ?
C34A C35A C36A 120.7(4) . . ?
C34B C35B C36B 116(2) . . ?
C37A C36A C35A 121.2(5) . . ?
C37B C36B C35B 126(2) . . ?
C38A C37A C36A 117.8(5) . . ?
C38B C37B C36B 118(3) . . ?
C37A C38A C33 121.2(3) . . ?
C37A C38A N3A 130.8(4) . . ?
C33 C38A N3A 108.0(3) . . ?
C37B C38B N3B 135.0(19) . . ?
C37B C38B C33 112.7(19) . . ?
N3B C38B C33 112.3(13) . . ?

loop_
_geom_bond_atom_site_label_1
_geom_bond_atom_site_label_2
_geom_bond_distance
_geom_bond_site_symmetry_2
_geom_bond_publ_flag
Fe1 C1 1.791(3) . ?
Fe1 C4 1.792(3) . ?
Fe1 C3 1.799(3) . ?
Fe1 C2 1.800(3) . ?
Fe1 P1 2.1970(8) . ?
P1 N3B 1.65(2) . ?
P1 N1 1.696(2) . ?
P1 N2 1.699(2) . ?
P1 N3A 1.717(4) . ?
O1 C1 1.136(3) . ?
O2 C2 1.135(3) . ?
O3 C3 1.132(3) . ?
O4 C4 1.136(3) . ?
N1 C11 1.407(4) . ?
N1 C18 1.415(3) . ?
N2 C28 1.404(3) . ?
N2 C21 1.428(3) . ?
N3A C38A 1.410(5) . ?
N3A C31A 1.432(6) . ?
N3B C38B 1.39(2) . ?
N3B C31B 1.410(15) . ?
C11 C12 1.339(4) . ?
C12 C13 1.434(4) . ?
C12 C19 1.506(5) . ?
C13 C18 1.396(4) . ?
C13 C14 1.409(4) . ?
C14 C15 1.373(5) . ?
C15 C16 1.375(5) . ?
C16 C17 1.386(4) . ?
C17 C18 1.380(4) . ?
C21 C22 1.322(4) . ?
C22 C23 1.439(4) . ?
C22 C29 1.508(5) . ?
C23 C24 1.388(4) . ?
C23 C28 1.403(4) . ?
C24 C25 1.388(5) . ?
C25 C26 1.364(5) . ?
C26 C27 1.393(4) . ?
C27 C28 1.367(4) . ?
C31A C32A 1.328(7) . ?
C31B C32B 1.323(17) . ?
C32A C33 1.461(5) . ?
C32A C39A 1.496(7) . ?
C32B C39B 1.51(3) . ?
C32B C33 1.511(15) . ?
C33 C34B 1.317(13) . ?
C33 C38A 1.383(4) . ?
C33 C34A 1.390(4) . ?
C33 C38B 1.448(19) . ?
C34A C35A 1.379(6) . ?
C34B C35B 1.355(17) . ?
C35A C36A 1.398(6) . ?
C35B C36B 1.42(3) . ?
C36A C37A 1.386(6) . ?
C36B C37B 1.379(18) . ?
C37A C38A 1.376(5) . ?
C37B C38B 1.370(18) . ?

loop_
_geom_torsion_atom_site_label_1
_geom_torsion_atom_site_label_2
_geom_torsion_atom_site_label_3
_geom_torsion_atom_site_label_4
_geom_torsion
_geom_torsion_site_symmetry_1
_geom_torsion_site_symmetry_2
_geom_torsion_site_symmetry_3
_geom_torsion_site_symmetry_4
_geom_torsion_publ_flag
Fe1 P1 N1 C18 50.5(2) . . . . ?
Fe1 P1 N2 C28 56.0(2) . . . . ?
Fe1 P1 N3A C38A 42.6(4) . . . . ?
Fe1 P1 N3B C38B -148.7(15) . . . . ?
